data_7706758
loop_
_publ_author_name
'Yang, Jie'
'He, Shuanglin'
'Wu, Qianqian'
'Zhang, Ping'
'Chen, Lin'
'Huang, Fang'
'Li, Fei'

_publ_section_title
;
 A bio-inspired mononuclear manganese catalyst for high-rate
 electrochemical hydrogen production.
;
_journal_issue 14
_journal_name_full 'Dalton transactions (Cambridge, England : 2003)'
_journal_page_first 4783
_journal_page_last 4788
_journal_paper_doi 10.1039/d1dt00672j
_journal_volume 50
_journal_year 2021
_chemical_formula_moiety 'C30 H19 Br Mn N3 O4, H2 O'
_chemical_formula_sum 'C30 H21 Br Mn N3 O5'
_chemical_formula_weight 638.35
_space_group_crystal_system monoclinic
_space_group_IT_number 14
_space_group_name_Hall '-P 2yn'
_space_group_name_H-M_alt 'P 1 21/n 1'
_atom_sites_solution_hydrogens mixed
_atom_sites_solution_primary dual
_audit_creation_date 2020-07-28
_audit_creation_method
;
Olex2 1.3
(compiled 2020.07.16 svn.r6f6c53a7 for OlexSys, GUI svn.r6139)
;
_audit_update_record
;
2020-10-14 deposited with the CCDC.	2021-03-03 downloaded from the CCDC.
;
_cell_angle_alpha 90
_cell_angle_beta 91.758(4)
_cell_angle_gamma 90
_cell_formula_units_Z 4
_cell_length_a 7.1335(3)
_cell_length_b 27.4408(10)
_cell_length_c 13.4270(6)
_cell_measurement_reflns_used 2152
_cell_measurement_temperature 99.99(10)
_cell_measurement_theta_max 72.8510
_cell_measurement_theta_min 3.1770
_cell_volume 2627.08(19)
_computing_cell_refinement 'CrysAlisPro 1.171.38.43f (Rigaku OD, 2015)'
_computing_data_collection 'CrysAlisPro 1.171.38.43f (Rigaku OD, 2015)'
_computing_data_reduction 'CrysAlisPro 1.171.38.43f (Rigaku OD, 2015)'
_computing_molecular_graphics 'Olex2 1.3 (Dolomanov et al., 2009)'
_computing_publication_material 'Olex2 1.3 (Dolomanov et al., 2009)'
_computing_structure_refinement 'SHELXL 2018/3 (Sheldrick, 2015)'
_computing_structure_solution 'SHELXT  (Sheldrick, 2015)'
_diffrn_ambient_environment N~2~
_diffrn_ambient_temperature 99.99(10)
_diffrn_detector 'CCD plate'
_diffrn_detector_area_resol_mean 5.2684
_diffrn_detector_type AtlasS2
_diffrn_measured_fraction_theta_full 0.997
_diffrn_measured_fraction_theta_max 0.971
_diffrn_measurement_details
;
List of Runs (angles in degrees, time in seconds):

  # Type    Start    End  Width  t~exp~   \w     \q     \k     \f   Frames
#--------------------------------------------------------------------------
  1  \w    -58.00  -9.00   1.00    1.00    --  -40.98 125.00 150.00   49
  2  \w   -112.00 -43.00   1.00    1.00    --  -40.98 -57.00 -30.00   69
  3  \w    -93.00 -13.00   1.00    1.00    --  -40.98 -57.00  30.00   80
  4  \w     51.00  96.00   1.00    1.00    --   40.98-125.00 -90.00   45
  5  \w     68.00  97.00   1.00    2.00    --  106.95 -95.00 -90.00   29
  6  \w     27.00  54.00   1.00    2.00    --  106.95 -95.00 -90.00   27
  7  \w     34.00 121.00   1.00    2.00    --  106.95-125.00  90.00   87
  8  \w     66.00 131.00   1.00    2.00    --  106.95 -77.00 120.00   65
  9  \w     83.00 143.00   1.00    2.00    --  106.95  45.00   0.00   60
 10  \w     76.00 176.00   1.00    2.00    --  106.95  77.00 -60.00  100
 11  \w     87.00 146.00   1.00    2.00    --  106.95  45.00-150.00   59
;
_diffrn_measurement_device 'four-circle diffractometer'
_diffrn_measurement_device_type 'SuperNova, Dual, Cu at zero, AtlasS2'
_diffrn_measurement_method '\w scans'
_diffrn_orient_matrix_type 'CrysAlisPro convention (1999,Acta A55,543-557)'
_diffrn_orient_matrix_UB_11 0.0607946000
_diffrn_orient_matrix_UB_12 0.0392557000
_diffrn_orient_matrix_UB_13 0.0763986000
_diffrn_orient_matrix_UB_21 -0.0215704000
_diffrn_orient_matrix_UB_22 -0.0370241000
_diffrn_orient_matrix_UB_23 0.0851272000
_diffrn_orient_matrix_UB_31 0.2062547000
_diffrn_orient_matrix_UB_32 -0.0154190000
_diffrn_orient_matrix_UB_33 -0.0098893000
_diffrn_radiation_monochromator mirror
_diffrn_radiation_probe x-ray
_diffrn_radiation_type 'Cu K\a'
_diffrn_radiation_wavelength 1.54184
_diffrn_reflns_av_R_equivalents 0.0655
_diffrn_reflns_av_unetI/netI 0.0920
_diffrn_reflns_Laue_measured_fraction_full 0.997
_diffrn_reflns_Laue_measured_fraction_max 0.971
_diffrn_reflns_limit_h_max 8
_diffrn_reflns_limit_h_min -8
_diffrn_reflns_limit_k_max 29
_diffrn_reflns_limit_k_min -33
_diffrn_reflns_limit_l_max 16
_diffrn_reflns_limit_l_min -16
_diffrn_reflns_number 9917
_diffrn_reflns_point_group_measured_fraction_full 0.997
_diffrn_reflns_point_group_measured_fraction_max 0.971
_diffrn_reflns_theta_full 67.684
_diffrn_reflns_theta_max 73.541
_diffrn_reflns_theta_min 3.221
_diffrn_source 'micro-focus sealed X-ray tube'
_diffrn_source_type 'SuperNova (Cu) X-ray Source'
_exptl_absorpt_coefficient_mu 6.265
_exptl_absorpt_correction_T_max 1.00000
_exptl_absorpt_correction_T_min 0.79928
_exptl_absorpt_correction_type multi-scan
_exptl_absorpt_process_details
;
CrysAlisPro 1.171.38.43f (Rigaku Oxford Diffraction, 2015)
Empirical absorption correction using spherical harmonics,
 implemented in SCALE3 ABSPACK scaling algorithm.
;
_exptl_crystal_colour orange
_exptl_crystal_colour_primary orange
_exptl_crystal_density_diffrn 1.614
_exptl_crystal_description block
_exptl_crystal_F_000 1288
_exptl_crystal_size_max 0.13
_exptl_crystal_size_mid 0.12
_exptl_crystal_size_min 0.1
_refine_diff_density_max 1.967
_refine_diff_density_min -1.513
_refine_diff_density_rms 0.177
_refine_ls_extinction_method none
_refine_ls_goodness_of_fit_ref 1.062
_refine_ls_hydrogen_treatment constr
_refine_ls_matrix_type full
_refine_ls_number_parameters 364
_refine_ls_number_reflns 5137
_refine_ls_number_restraints 0
_refine_ls_restrained_S_all 1.062
_refine_ls_R_factor_all 0.1030
_refine_ls_R_factor_gt 0.0825
_refine_ls_shift/su_max 0.001
_refine_ls_shift/su_mean 0.000
_refine_ls_structure_factor_coef Fsqd
_refine_ls_weighting_details 'w=1/[\s^2^(Fo^2^)+(0.1234P)^2^+11.5231P] where P=(Fo^2^+2Fc^2^)/3'
_refine_ls_weighting_scheme calc
_refine_ls_wR_factor_gt 0.2187
_refine_ls_wR_factor_ref 0.2433
_reflns_Friedel_coverage 0.000
_reflns_number_gt 3945
_reflns_number_total 5137
_reflns_threshold_expression 'I > 2\s(I)'
_cod_data_source_file d1dt00672j2.cif
_cod_data_source_block exp_2224
_cod_depositor_comments 'Adding full bibliography for 7706758.cif.'
_cod_database_code 7706758
_shelx_shelxl_version_number 2018/3
_shelx_space_group_comment
;
The symmetry employed for this shelxl refinement is uniquely defined
by the following loop, which should always be used as a source of
symmetry information in preference to the above space-group names.
They are only intended as comments.
;
_reflns_odcompleteness_completeness 99.71
_reflns_odcompleteness_iscentric 1
_reflns_odcompleteness_theta 66.97
_olex2_refinement_description
;
1. Fixed Uiso
 At 1.2 times of:
  All C(H) groups, All N(H) groups
 At 1.5 times of:
  All O(H,H) groups
2.a Free rotating group:
 O5(H5A,H5B)
2.b Aromatic/amide H refined with riding coordinates:
 N1(H1), C2(H2), C3(H3), C4(H4), C5(H5), C6(H6), C10(H10), C11(H11), C12(H12),
 C13(H13), C15(H15), C16(H16), C17(H17), C20(H20), C21(H21), C24(H24), C25(H25),
  C26(H26), C27(H27)
;
_olex2_submission_special_instructions 'No special instructions were received'
_oxdiff_exptl_absorpt_empirical_details
;
Empirical correction (ABSPACK) includes:
- Absorption correction using spherical harmonics
- Frame scaling
;
_oxdiff_exptl_absorpt_empirical_full_max 1.301
_oxdiff_exptl_absorpt_empirical_full_min 0.665

loop_
_space_group_symop_operation_xyz
'x, y, z'
'-x+1/2, y+1/2, -z+1/2'
'-x, -y, -z'
'x-1/2, -y-1/2, z-1/2'

loop_
_atom_site_label
_atom_site_type_symbol
_atom_site_fract_x
_atom_site_fract_y
_atom_site_fract_z
_atom_site_U_iso_or_equiv
_atom_site_adp_type
_atom_site_occupancy
_atom_site_site_symmetry_order
_atom_site_calc_flag
_atom_site_refinement_flags_posn
_atom_site_refinement_flags_adp
_atom_site_refinement_flags_occupancy
_atom_site_disorder_assembly
_atom_site_disorder_group
Br1 Br 0.92683(11) 0.66165(3) 0.37582(6) 0.0322(3) Uani 1 1 d . . . . .
Mn1 Mn 0.67465(13) 0.61265(3) 0.28992(7) 0.0156(3) Uani 1 1 d . . . . .
O1 O 0.7072(7) 0.67450(17) 0.1099(3) 0.0230(10) Uani 1 1 d . . . . .
O2 O 0.4103(7) 0.54939(18) 0.1788(4) 0.0279(11) Uani 1 1 d . . . . .
O3 O 0.9838(7) 0.56466(18) 0.1887(4) 0.0276(11) Uani 1 1 d . . . . .
O4 O 0.2274(7) 0.82932(17) 0.2782(4) 0.0240(10) Uani 1 1 d . . . . .
N1 N 0.4985(7) 0.78819(19) 0.2578(4) 0.0184(11) Uani 1 1 d . . . . .
H1 H 0.616789 0.786294 0.271617 0.022 Uiso 1 1 calc R U . . .
N2 N 0.4973(7) 0.65418(18) 0.3784(4) 0.0155(10) Uani 1 1 d . . . . .
N3 N 0.6672(7) 0.57044(18) 0.4187(4) 0.0161(10) Uani 1 1 d . . . . .
C1 C 0.5100(10) 0.8684(2) 0.3363(5) 0.0225(14) Uani 1 1 d . . . . .
C2 C 0.7028(10) 0.8672(3) 0.3530(5) 0.0258(14) Uani 1 1 d . . . . .
H2 H 0.771492 0.839659 0.337018 0.031 Uiso 1 1 calc R U . . .
C3 C 0.7914(11) 0.9077(3) 0.3939(6) 0.0299(16) Uani 1 1 d . . . . .
H3 H 0.920287 0.907046 0.406483 0.036 Uiso 1 1 calc R U . . .
C4 C 0.6926(12) 0.9485(3) 0.4159(6) 0.0341(18) Uani 1 1 d . . . . .
H4 H 0.755366 0.975442 0.442472 0.041 Uiso 1 1 calc R U . . .
C5 C 0.5018(12) 0.9505(3) 0.3996(6) 0.0346(18) Uani 1 1 d . . . . .
H5 H 0.435385 0.978675 0.414199 0.041 Uiso 1 1 calc R U . . .
C6 C 0.4097(11) 0.9097(3) 0.3607(6) 0.0288(15) Uani 1 1 d . . . . .
H6 H 0.280018 0.910139 0.351116 0.035 Uiso 1 1 calc R U . . .
C7 C 0.4003(9) 0.8270(2) 0.2885(5) 0.0198(13) Uani 1 1 d . . . . .
C8 C 0.4050(9) 0.7494(2) 0.2014(5) 0.0196(13) Uani 1 1 d . . . . .
C9 C 0.3590(8) 0.7056(2) 0.2463(5) 0.0176(12) Uani 1 1 d . . . . .
C10 C 0.2620(8) 0.6708(2) 0.1886(5) 0.0187(13) Uani 1 1 d . . . . .
H10 H 0.229373 0.641294 0.217253 0.022 Uiso 1 1 calc R U . . .
C11 C 0.2140(9) 0.6796(3) 0.0903(5) 0.0235(14) Uani 1 1 d . . . . .
H11 H 0.145186 0.656704 0.053643 0.028 Uiso 1 1 calc R U . . .
C12 C 0.2691(10) 0.7231(3) 0.0456(5) 0.0244(14) Uani 1 1 d . . . . .
H12 H 0.243465 0.728544 -0.021838 0.029 Uiso 1 1 calc R U . . .
C13 C 0.3611(10) 0.7577(2) 0.1022(5) 0.0240(14) Uani 1 1 d . . . . .
H13 H 0.394406 0.787168 0.073283 0.029 Uiso 1 1 calc R U . . .
C14 C 0.4012(8) 0.6947(2) 0.3528(5) 0.0167(12) Uani 1 1 d . . . . .
C15 C 0.3324(8) 0.7259(2) 0.4267(5) 0.0191(13) Uani 1 1 d . . . . .
H15 H 0.266226 0.753812 0.408038 0.023 Uiso 1 1 calc R U . . .
C16 C 0.3620(9) 0.7156(2) 0.5255(5) 0.0203(13) Uani 1 1 d . . . . .
H16 H 0.317986 0.736308 0.574386 0.024 Uiso 1 1 calc R U . . .
C17 C 0.4606(9) 0.6730(2) 0.5511(5) 0.0197(13) Uani 1 1 d . . . . .
H17 H 0.482626 0.664776 0.617667 0.024 Uiso 1 1 calc R U . . .
C18 C 0.5244(8) 0.6434(2) 0.4767(5) 0.0150(12) Uani 1 1 d . . . . .
C19 C 0.6181(8) 0.5961(2) 0.4976(5) 0.0167(12) Uani 1 1 d . . . . .
C20 C 0.6437(9) 0.5786(2) 0.5962(5) 0.0198(13) Uani 1 1 d . . . . .
H20 H 0.613978 0.598290 0.649836 0.024 Uiso 1 1 calc R U . . .
C21 C 0.7109(9) 0.5334(2) 0.6122(5) 0.0192(13) Uani 1 1 d . . . . .
H21 H 0.730403 0.522015 0.676904 0.023 Uiso 1 1 calc R U . . .
C22 C 0.7521(8) 0.5032(2) 0.5298(5) 0.0186(13) Uani 1 1 d . . . . .
C23 C 0.7278(8) 0.5234(2) 0.4320(5) 0.0184(13) Uani 1 1 d . . . . .
C24 C 0.7615(9) 0.4931(2) 0.3501(5) 0.0201(13) Uani 1 1 d . . . . .
H24 H 0.743338 0.504968 0.285661 0.024 Uiso 1 1 calc R U . . .
C25 C 0.8215(9) 0.4456(2) 0.3648(6) 0.0231(14) Uani 1 1 d . . . . .
H25 H 0.843220 0.426098 0.309721 0.028 Uiso 1 1 calc R U . . .
C26 C 0.8501(9) 0.4264(2) 0.4599(6) 0.0230(14) Uani 1 1 d . . . . .
H26 H 0.893147 0.394606 0.467989 0.028 Uiso 1 1 calc R U . . .
C27 C 0.8147(9) 0.4545(2) 0.5416(5) 0.0218(13) Uani 1 1 d . . . . .
H27 H 0.831901 0.441483 0.605213 0.026 Uiso 1 1 calc R U . . .
C28 C 0.8628(9) 0.5816(2) 0.2299(5) 0.0199(13) Uani 1 1 d . . . . .
C29 C 0.5059(9) 0.5754(2) 0.2247(5) 0.0210(13) Uani 1 1 d . . . . .
C30 C 0.6874(9) 0.6530(2) 0.1822(5) 0.0201(13) Uani 1 1 d . . . . .
O5 O -0.0986(7) 0.76779(18) 0.2674(4) 0.0261(10) Uani 1 1 d G . . . .
H5A H 0.009450 0.777632 0.251599 0.039 Uiso 1 1 d G U . . .
H5B H -0.081353 0.738507 0.286198 0.039 Uiso 1 1 d G U . . .

loop_
_atom_site_aniso_label
_atom_site_aniso_U_11
_atom_site_aniso_U_22
_atom_site_aniso_U_33
_atom_site_aniso_U_23
_atom_site_aniso_U_13
_atom_site_aniso_U_12
Br1 0.0335(5) 0.0222(4) 0.0406(5) 0.0010(3) -0.0027(3) -0.0020(3)
Mn1 0.0174(5) 0.0075(5) 0.0218(5) 0.0000(4) -0.0014(4) 0.0000(4)
O1 0.028(2) 0.016(2) 0.025(2) 0.0055(19) 0.0001(19) 0.0027(19)
O2 0.025(2) 0.021(2) 0.037(3) -0.003(2) -0.007(2) -0.003(2)
O3 0.026(3) 0.018(2) 0.039(3) -0.003(2) 0.007(2) 0.000(2)
O4 0.025(2) 0.013(2) 0.035(3) -0.0012(19) -0.002(2) 0.0016(18)
N1 0.017(2) 0.012(2) 0.026(3) 0.000(2) -0.003(2) -0.005(2)
N2 0.018(2) 0.008(2) 0.020(3) 0.0014(19) 0.0005(19) -0.0010(19)
N3 0.017(2) 0.005(2) 0.026(3) -0.002(2) -0.005(2) -0.0034(19)
C1 0.038(4) 0.008(3) 0.020(3) 0.004(2) -0.004(3) -0.006(3)
C2 0.033(4) 0.017(3) 0.026(3) 0.005(3) -0.005(3) 0.000(3)
C3 0.031(4) 0.024(4) 0.035(4) 0.002(3) -0.004(3) -0.009(3)
C4 0.052(5) 0.024(4) 0.026(4) -0.007(3) 0.000(3) -0.014(3)
C5 0.053(5) 0.015(3) 0.037(4) -0.008(3) 0.008(4) -0.004(3)
C6 0.036(4) 0.017(3) 0.034(4) -0.004(3) 0.004(3) -0.005(3)
C7 0.027(3) 0.009(3) 0.024(3) 0.005(2) -0.002(3) -0.001(2)
C8 0.020(3) 0.011(3) 0.028(3) -0.002(3) -0.004(2) 0.000(2)
C9 0.013(3) 0.011(3) 0.028(3) -0.001(2) 0.000(2) 0.002(2)
C10 0.015(3) 0.013(3) 0.028(3) -0.004(3) 0.000(2) 0.001(2)
C11 0.024(3) 0.019(3) 0.027(3) -0.006(3) -0.006(3) -0.001(3)
C12 0.028(3) 0.024(3) 0.021(3) 0.000(3) -0.002(3) 0.006(3)
C13 0.031(4) 0.012(3) 0.029(4) 0.003(3) -0.001(3) 0.009(3)
C14 0.017(3) 0.006(3) 0.027(3) 0.001(2) -0.003(2) 0.000(2)
C15 0.017(3) 0.009(3) 0.031(3) -0.001(2) -0.004(2) -0.002(2)
C16 0.018(3) 0.012(3) 0.031(3) -0.008(3) 0.002(2) -0.001(2)
C17 0.023(3) 0.010(3) 0.025(3) 0.001(2) -0.003(2) -0.005(2)
C18 0.011(3) 0.010(3) 0.024(3) 0.002(2) -0.002(2) -0.002(2)
C19 0.013(3) 0.011(3) 0.025(3) 0.002(2) -0.005(2) 0.000(2)
C20 0.023(3) 0.014(3) 0.022(3) 0.000(2) 0.001(2) -0.001(2)
C21 0.019(3) 0.017(3) 0.022(3) 0.003(2) -0.003(2) -0.005(2)
C22 0.015(3) 0.010(3) 0.031(3) 0.000(2) -0.006(2) -0.004(2)
C23 0.016(3) 0.010(3) 0.030(3) 0.003(2) -0.005(2) -0.002(2)
C24 0.019(3) 0.012(3) 0.029(3) -0.001(3) -0.001(2) 0.000(2)
C25 0.020(3) 0.010(3) 0.040(4) 0.001(3) 0.001(3) 0.000(2)
C26 0.018(3) 0.007(3) 0.042(4) 0.001(3) -0.008(3) -0.001(2)
C27 0.017(3) 0.015(3) 0.033(4) 0.008(3) -0.003(2) -0.001(2)
C28 0.022(3) 0.009(3) 0.028(3) 0.002(2) -0.005(3) -0.004(2)
C29 0.025(3) 0.015(3) 0.024(3) -0.002(3) 0.000(3) 0.006(3)
C30 0.021(3) 0.013(3) 0.027(3) -0.010(3) -0.002(2) 0.000(2)
O5 0.025(2) 0.018(2) 0.035(3) 0.003(2) -0.001(2) 0.0031(19)

loop_
_atom_type_symbol
_atom_type_description
_atom_type_scat_dispersion_real
_atom_type_scat_dispersion_imag
_atom_type_scat_source
C C 0.0181 0.0091 'International Tables Vol C Tables 4.2.6.8 and 6.1.1.4'
H H 0.0000 0.0000 'International Tables Vol C Tables 4.2.6.8 and 6.1.1.4'
Br Br -0.6763 1.2805 'International Tables Vol C Tables 4.2.6.8 and 6.1.1.4'
Mn Mn -0.5299 2.8052 'International Tables Vol C Tables 4.2.6.8 and 6.1.1.4'
N N 0.0311 0.0180 'International Tables Vol C Tables 4.2.6.8 and 6.1.1.4'
O O 0.0492 0.0322 'International Tables Vol C Tables 4.2.6.8 and 6.1.1.4'

loop_
_geom_angle_atom_site_label_1
_geom_angle_atom_site_label_2
_geom_angle_atom_site_label_3
_geom_angle
_geom_angle_site_symmetry_1
_geom_angle_site_symmetry_3
_geom_angle_publ_flag
N2 Mn1 Br1 83.35(14) . . ?
N3 Mn1 Br1 87.27(14) . . ?
N3 Mn1 N2 78.5(2) . . ?
C28 Mn1 Br1 85.7(2) . . ?
C28 Mn1 N2 168.8(2) . . ?
C28 Mn1 N3 98.4(3) . . ?
C28 Mn1 C30 82.9(3) . . ?
C29 Mn1 Br1 176.3(2) . . ?
C29 Mn1 N2 100.3(2) . . ?
C29 Mn1 N3 93.2(3) . . ?
C29 Mn1 C28 90.6(3) . . ?
C29 Mn1 C30 90.4(3) . . ?
C30 Mn1 Br1 89.2(2) . . ?
C30 Mn1 N2 99.5(2) . . ?
C30 Mn1 N3 176.2(2) . . ?
C7 N1 H1 119.9 . . ?
C7 N1 C8 120.2(5) . . ?
C8 N1 H1 119.9 . . ?
C14 N2 Mn1 128.0(4) . . ?
C14 N2 C18 119.0(5) . . ?
C18 N2 Mn1 111.1(4) . . ?
C19 N3 Mn1 112.4(4) . . ?
C19 N3 C23 119.0(6) . . ?
C23 N3 Mn1 128.0(4) . . ?
C2 C1 C6 119.8(7) . . ?
C2 C1 C7 123.4(6) . . ?
C6 C1 C7 116.7(6) . . ?
C1 C2 H2 120.5 . . ?
C3 C2 C1 119.0(7) . . ?
C3 C2 H2 120.5 . . ?
C2 C3 H3 119.5 . . ?
C4 C3 C2 120.9(7) . . ?
C4 C3 H3 119.5 . . ?
C3 C4 H4 119.4 . . ?
C3 C4 C5 121.1(7) . . ?
C5 C4 H4 119.4 . . ?
C4 C5 H5 120.6 . . ?
C4 C5 C6 118.7(7) . . ?
C6 C5 H5 120.6 . . ?
C1 C6 C5 120.4(7) . . ?
C1 C6 H6 119.8 . . ?
C5 C6 H6 119.8 . . ?
O4 C7 N1 122.1(6) . . ?
O4 C7 C1 120.7(6) . . ?
N1 C7 C1 117.2(6) . . ?
C9 C8 N1 121.2(6) . . ?
C13 C8 N1 117.9(6) . . ?
C13 C8 C9 120.9(6) . . ?
C8 C9 C10 118.0(6) . . ?
C8 C9 C14 123.3(6) . . ?
C10 C9 C14 118.6(6) . . ?
C9 C10 H10 119.4 . . ?
C11 C10 C9 121.1(6) . . ?
C11 C10 H10 119.4 . . ?
C10 C11 H11 120.1 . . ?
C10 C11 C12 119.8(6) . . ?
C12 C11 H11 120.1 . . ?
C11 C12 H12 120.3 . . ?
C13 C12 C11 119.3(6) . . ?
C13 C12 H12 120.3 . . ?
C8 C13 H13 119.6 . . ?
C12 C13 C8 120.7(7) . . ?
C12 C13 H13 119.6 . . ?
N2 C14 C9 120.0(6) . . ?
N2 C14 C15 120.5(6) . . ?
C15 C14 C9 119.4(6) . . ?
C14 C15 H15 119.6 . . ?
C16 C15 C14 120.7(6) . . ?
C16 C15 H15 119.6 . . ?
C15 C16 H16 120.9 . . ?
C15 C16 C17 118.2(6) . . ?
C17 C16 H16 120.9 . . ?
C16 C17 H17 120.4 . . ?
C18 C17 C16 119.2(6) . . ?
C18 C17 H17 120.4 . . ?
N2 C18 C17 122.4(6) . . ?
N2 C18 C19 115.1(5) . . ?
C17 C18 C19 122.4(6) . . ?
N3 C19 C18 116.2(5) . . ?
N3 C19 C20 122.4(6) . . ?
C20 C19 C18 121.3(6) . . ?
C19 C20 H20 120.1 . . ?
C21 C20 C19 119.9(6) . . ?
C21 C20 H20 120.1 . . ?
C20 C21 H21 120.2 . . ?
C20 C21 C22 119.7(6) . . ?
C22 C21 H21 120.2 . . ?
C21 C22 C23 117.8(6) . . ?
C27 C22 C21 122.4(6) . . ?
C27 C22 C23 119.8(6) . . ?
N3 C23 C22 120.9(6) . . ?
N3 C23 C24 121.1(6) . . ?
C24 C23 C22 118.0(6) . . ?
C23 C24 H24 119.8 . . ?
C25 C24 C23 120.4(7) . . ?
C25 C24 H24 119.8 . . ?
C24 C25 H25 119.2 . . ?
C24 C25 C26 121.6(7) . . ?
C26 C25 H25 119.2 . . ?
C25 C26 H26 120.1 . . ?
C27 C26 C25 119.7(6) . . ?
C27 C26 H26 120.1 . . ?
C22 C27 H27 119.8 . . ?
C26 C27 C22 120.4(6) . . ?
C26 C27 H27 119.8 . . ?
O3 C28 Mn1 175.6(6) . . ?
O2 C29 Mn1 174.0(6) . . ?
O1 C30 Mn1 172.5(6) . . ?
H5A O5 H5B 104.5 . . ?

loop_
_geom_bond_atom_site_label_1
_geom_bond_atom_site_label_2
_geom_bond_distance
_geom_bond_site_symmetry_2
_geom_bond_publ_flag
Br1 Mn1 2.4995(12) . ?
Mn1 N2 2.098(5) . ?
Mn1 N3 2.083(5) . ?
Mn1 C28 1.801(7) . ?
Mn1 C29 1.788(7) . ?
Mn1 C30 1.826(7) . ?
O1 C30 1.148(8) . ?
O2 C29 1.152(8) . ?
O3 C28 1.138(8) . ?
O4 C7 1.239(8) . ?
N1 H1 0.8600 . ?
N1 C7 1.347(8) . ?
N1 C8 1.457(8) . ?
N2 C14 1.345(8) . ?
N2 C18 1.360(8) . ?
N3 C19 1.328(8) . ?
N3 C23 1.370(8) . ?
C1 C2 1.387(10) . ?
C1 C6 1.386(10) . ?
C1 C7 1.510(9) . ?
C2 H2 0.9300 . ?
C2 C3 1.383(10) . ?
C3 H3 0.9300 . ?
C3 C4 1.359(11) . ?
C4 H4 0.9300 . ?
C4 C5 1.373(12) . ?
C5 H5 0.9300 . ?
C5 C6 1.393(10) . ?
C6 H6 0.9300 . ?
C8 C9 1.388(9) . ?
C8 C13 1.379(10) . ?
C9 C10 1.398(9) . ?
C9 C14 1.483(9) . ?
C10 H10 0.9300 . ?
C10 C11 1.375(10) . ?
C11 H11 0.9300 . ?
C11 C12 1.398(10) . ?
C12 H12 0.9300 . ?
C12 C13 1.371(10) . ?
C13 H13 0.9300 . ?
C14 C15 1.410(9) . ?
C15 H15 0.9300 . ?
C15 C16 1.365(10) . ?
C16 H16 0.9300 . ?
C16 C17 1.403(9) . ?
C17 H17 0.9300 . ?
C17 C18 1.376(9) . ?
C18 C19 1.481(8) . ?
C19 C20 1.415(9) . ?
C20 H20 0.9300 . ?
C20 C21 1.344(9) . ?
C21 H21 0.9300 . ?
C21 C22 1.420(9) . ?
C22 C23 1.431(9) . ?
C22 C27 1.418(9) . ?
C23 C24 1.407(9) . ?
C24 H24 0.9300 . ?
C24 C25 1.382(9) . ?
C25 H25 0.9300 . ?
C25 C26 1.391(10) . ?
C26 H26 0.9300 . ?
C26 C27 1.371(10) . ?
C27 H27 0.9300 . ?
O5 H5A 0.8500 . ?
O5 H5B 0.8500 . ?

loop_
_geom_torsion_atom_site_label_1
_geom_torsion_atom_site_label_2
_geom_torsion_atom_site_label_3
_geom_torsion_atom_site_label_4
_geom_torsion
_geom_torsion_site_symmetry_1
_geom_torsion_site_symmetry_2
_geom_torsion_site_symmetry_3
_geom_torsion_site_symmetry_4
_geom_torsion_publ_flag
Mn1 N2 C14 C9 21.2(8) . . . . ?
Mn1 N2 C14 C15 -161.7(4) . . . . ?
Mn1 N2 C18 C17 164.0(5) . . . . ?
Mn1 N2 C18 C19 -19.2(6) . . . . ?
Mn1 N3 C19 C18 17.9(6) . . . . ?
Mn1 N3 C19 C20 -165.4(5) . . . . ?
Mn1 N3 C23 C22 165.8(4) . . . . ?
Mn1 N3 C23 C24 -16.5(8) . . . . ?
N1 C8 C9 C10 177.2(6) . . . . ?
N1 C8 C9 C14 -0.4(10) . . . . ?
N1 C8 C13 C12 -178.4(6) . . . . ?
N2 C14 C15 C16 0.0(9) . . . . ?
N2 C18 C19 N3 1.1(8) . . . . ?
N2 C18 C19 C20 -175.6(5) . . . . ?
N3 C19 C20 C21 -3.5(10) . . . . ?
N3 C23 C24 C25 -179.6(6) . . . . ?
C1 C2 C3 C4 -1.2(11) . . . . ?
C2 C1 C6 C5 1.6(11) . . . . ?
C2 C1 C7 O4 177.7(6) . . . . ?
C2 C1 C7 N1 -2.4(10) . . . . ?
C2 C3 C4 C5 0.9(12) . . . . ?
C3 C4 C5 C6 0.7(12) . . . . ?
C4 C5 C6 C1 -1.9(12) . . . . ?
C6 C1 C2 C3 -0.1(10) . . . . ?
C6 C1 C7 O4 -4.6(10) . . . . ?
C6 C1 C7 N1 175.3(6) . . . . ?
C7 N1 C8 C9 -102.5(7) . . . . ?
C7 N1 C8 C13 76.6(8) . . . . ?
C7 C1 C2 C3 177.5(6) . . . . ?
C7 C1 C6 C5 -176.1(7) . . . . ?
C8 N1 C7 O4 6.6(10) . . . . ?
C8 N1 C7 C1 -173.3(5) . . . . ?
C8 C9 C10 C11 0.2(9) . . . . ?
C8 C9 C14 N2 -126.1(7) . . . . ?
C8 C9 C14 C15 56.8(9) . . . . ?
C9 C8 C13 C12 0.7(10) . . . . ?
C9 C10 C11 C12 2.6(10) . . . . ?
C9 C14 C15 C16 177.1(6) . . . . ?
C10 C9 C14 N2 56.3(8) . . . . ?
C10 C9 C14 C15 -120.8(6) . . . . ?
C10 C11 C12 C13 -3.7(10) . . . . ?
C11 C12 C13 C8 2.1(10) . . . . ?
C13 C8 C9 C10 -1.9(9) . . . . ?
C13 C8 C9 C14 -179.5(6) . . . . ?
C14 N2 C18 C17 -1.5(9) . . . . ?
C14 N2 C18 C19 175.2(5) . . . . ?
C14 C9 C10 C11 178.0(6) . . . . ?
C14 C15 C16 C17 -0.7(9) . . . . ?
C15 C16 C17 C18 0.3(9) . . . . ?
C16 C17 C18 N2 0.8(9) . . . . ?
C16 C17 C18 C19 -175.7(6) . . . . ?
C17 C18 C19 N3 177.9(6) . . . . ?
C17 C18 C19 C20 1.2(9) . . . . ?
C18 N2 C14 C9 -176.0(5) . . . . ?
C18 N2 C14 C15 1.1(9) . . . . ?
C18 C19 C20 C21 173.0(6) . . . . ?
C19 N3 C23 C22 -4.8(9) . . . . ?
C19 N3 C23 C24 172.9(6) . . . . ?
C19 C20 C21 C22 -1.3(9) . . . . ?
C20 C21 C22 C23 2.9(9) . . . . ?
C20 C21 C22 C27 -176.9(6) . . . . ?
C21 C22 C23 N3 0.2(9) . . . . ?
C21 C22 C23 C24 -177.6(5) . . . . ?
C21 C22 C27 C26 179.0(6) . . . . ?
C22 C23 C24 C25 -1.8(9) . . . . ?
C23 N3 C19 C18 -170.1(5) . . . . ?
C23 N3 C19 C20 6.6(9) . . . . ?
C23 C22 C27 C26 -0.7(9) . . . . ?
C23 C24 C25 C26 0.1(10) . . . . ?
C24 C25 C26 C27 1.4(10) . . . . ?
C25 C26 C27 C22 -1.0(10) . . . . ?
C27 C22 C23 N3 179.9(5) . . . . ?
C27 C22 C23 C24 2.1(9) . . . . ?
